data_4307771
loop_
_publ_author_name
'Wayne Ouellette'
'Bruce S. Hudson'
'Jon Zubieta'

_publ_contact_author_address
;Department of Chemistry
111 College Place
Syracuse University
Syracuse, NY 13244    
;
_publ_contact_author_name 'Jon Zubieta'
_publ_section_title
;
Hydrothermal and Structural Chemistry of the Zinc(II)- and
Cadmium(II)-1,2,4-Triazolate Systems
;
_journal_name_full 'Inorganic Chemistry'
_journal_page_first 4887
_journal_page_last 4904
_journal_paper_doi 10.1021/ic062269a
_journal_volume 46
_journal_year 2007
_chemical_formula_sum 'C2 H2 Br N3 Zn'
_chemical_formula_weight 213.35
_chemical_name_systematic
; 
 ? 
;
_space_group_IT_number 14
_symmetry_cell_setting monoclinic
_symmetry_space_group_name_Hall '-P 2yn'
_symmetry_space_group_name_H-M 'P 1 21/n 1'
_atom_sites_solution_hydrogens geom
_atom_sites_solution_primary direct
_atom_sites_solution_secondary difmap
_audit_creation_method SHELXL-97
_cell_angle_alpha 90.00
_cell_angle_beta 102.888(2)
_cell_angle_gamma 90.00
_cell_formula_units_Z 4
_cell_length_a 6.3341(6)
_cell_length_b 9.6687(9)
_cell_length_c 9.0805(8)
_cell_measurement_reflns_used 3700
_cell_measurement_temperature 90(2)
_cell_measurement_theta_max 28.29
_cell_measurement_theta_min 2.30
_cell_volume 542.10(9)
_computing_cell_refinement 'Bruker SMART'
_computing_data_collection 'Bruker SMART'
_computing_data_reduction 'Bruker SAINT'
_computing_molecular_graphics 'Bruker SHELXTL'
_computing_publication_material 'Bruker SHELXTL'
_computing_structure_refinement 'SHELXL-97 (Sheldrick, 1997)'
_computing_structure_solution 'SHELXS-97 (Sheldrick, 1990)'
_diffrn_ambient_temperature 90(2)
_diffrn_detector_area_resol_mean 512
_diffrn_measured_fraction_theta_full 1.000
_diffrn_measured_fraction_theta_max 1.000
_diffrn_measurement_device_type 'APEX CCD area detector'
_diffrn_measurement_method 'Phi and omega scans'
_diffrn_radiation_monochromator graphite
_diffrn_radiation_probe x-ray
_diffrn_radiation_type MoK\a
_diffrn_radiation_wavelength 0.71073
_diffrn_reflns_av_R_equivalents 0.0258
_diffrn_reflns_av_sigmaI/netI 0.0221
_diffrn_reflns_limit_h_max 8
_diffrn_reflns_limit_h_min -8
_diffrn_reflns_limit_k_max 12
_diffrn_reflns_limit_k_min -12
_diffrn_reflns_limit_l_max 12
_diffrn_reflns_limit_l_min -12
_diffrn_reflns_number 5503
_diffrn_reflns_theta_full 28.29
_diffrn_reflns_theta_max 28.29
_diffrn_reflns_theta_min 3.12
_diffrn_source 'fine-focus sealed tube'
_diffrn_standards_decay_% 0.001
_exptl_absorpt_coefficient_mu 11.764
_exptl_absorpt_correction_T_max 0.3858
_exptl_absorpt_correction_T_min 0.0670
_exptl_absorpt_correction_type multi-scan
_exptl_absorpt_process_details 'SADABS SHELXL-97 (SHELDRICK, 1997)'
_exptl_crystal_colour colorless
_exptl_crystal_density_diffrn 2.614
_exptl_crystal_density_meas 0
_exptl_crystal_density_method 'not measured'
_exptl_crystal_description rod
_exptl_crystal_F_000 400
_exptl_crystal_size_max 0.50
_exptl_crystal_size_mid 0.12
_exptl_crystal_size_min 0.10
_refine_diff_density_max 0.542
_refine_diff_density_min -0.762
_refine_diff_density_rms 0.177
_refine_ls_extinction_method none
_refine_ls_goodness_of_fit_ref 1.167
_refine_ls_hydrogen_treatment constr
_refine_ls_matrix_type full
_refine_ls_number_parameters 64
_refine_ls_number_reflns 1356
_refine_ls_number_restraints 0
_refine_ls_restrained_S_all 1.167
_refine_ls_R_factor_all 0.0196
_refine_ls_R_factor_gt 0.0185
_refine_ls_shift/su_max 0.001
_refine_ls_shift/su_mean 0.000
_refine_ls_structure_factor_coef Fsqd
_refine_ls_weighting_details 'calc w=1/[\s^2^(Fo^2^)+(0.0223P)^2^+0.2623P] where P=(Fo^2^+2Fc^2^)/3'
_refine_ls_weighting_scheme calc
_refine_ls_wR_factor_gt 0.0476
_refine_ls_wR_factor_ref 0.0481
_reflns_number_gt 1307
_reflns_number_total 1356
_reflns_threshold_expression >2sigma(I)
_cod_data_source_file ic062269a-file002_02.cif
_cod_data_source_block Compound_2_[Zn(trz)Br]
_cod_depositor_comments
;
The following automatic conversions were performed:
'_symmetry_cell_setting' value 'Monoclinic' changed to 'monoclinic'
according to '/home/saulius/struct/CIF-dictionaries/cif_core.dic'
dictionary named 'cif_core.dic' version 2.4.1 from 2010-06-29.

Automatic conversion script
Id: cif_fix_enum 1527 2010-12-29 10:47:43Z saulius 
;
_cod_database_code 4307771

loop_
_symmetry_equiv_pos_as_xyz
'x, y, z'
'-x+1/2, y+1/2, -z+1/2'
'-x, -y, -z'
'x-1/2, -y-1/2, z-1/2'

loop_
_atom_site_label
_atom_site_type_symbol
_atom_site_fract_x
_atom_site_fract_y
_atom_site_fract_z
_atom_site_U_iso_or_equiv
_atom_site_adp_type
_atom_site_occupancy
_atom_site_symmetry_multiplicity
_atom_site_calc_flag
_atom_site_refinement_flags
_atom_site_disorder_assembly
_atom_site_disorder_group
Br1 Br 0.18445(3) 0.55196(2) 0.31850(2) 0.01793(8) Uani 1 1 d . . .
Zn1 Zn 0.45412(4) 0.57690(2) 0.18000(2) 0.01019(8) Uani 1 1 d . . .
N1 N 0.6233(3) 0.40481(17) 0.16438(18) 0.0117(3) Uani 1 1 d . . .
N2 N 0.6640(3) 0.35557(18) 0.03091(17) 0.0127(3) Uani 1 1 d . . .
N3 N 0.8442(3) 0.22515(17) 0.21734(18) 0.0120(3) Uani 1 1 d . . .
C1 C 0.7959(3) 0.2493(2) 0.0680(2) 0.0156(4) Uani 1 1 d . . .
H1 H 0.8505 0.1959 -0.0031 0.019 Uiso 1 1 calc R . .
C2 C 0.7342(3) 0.3246(2) 0.2722(2) 0.0127(4) Uani 1 1 d . . .
H2 H 0.7360 0.3358 0.3764 0.015 Uiso 1 1 calc R . .

loop_
_atom_site_aniso_label
_atom_site_aniso_U_11
_atom_site_aniso_U_22
_atom_site_aniso_U_33
_atom_site_aniso_U_23
_atom_site_aniso_U_13
_atom_site_aniso_U_12
Br1 0.01742(13) 0.01943(13) 0.01917(12) 0.00092(7) 0.00885(9) -0.00082(7)
Zn1 0.01258(13) 0.00832(12) 0.00939(12) -0.00077(7) 0.00185(9) 0.00034(7)
N1 0.0141(8) 0.0105(8) 0.0107(7) -0.0011(6) 0.0034(6) 0.0008(6)
N2 0.0180(8) 0.0106(8) 0.0089(7) -0.0013(6) 0.0016(6) 0.0035(6)
N3 0.0138(8) 0.0094(8) 0.0119(7) -0.0002(6) 0.0012(6) 0.0011(6)
C1 0.0199(10) 0.0142(10) 0.0122(9) -0.0007(7) 0.0025(8) 0.0047(8)
C2 0.0141(9) 0.0132(9) 0.0105(8) 0.0002(7) 0.0021(7) 0.0022(7)

loop_
_atom_type_symbol
_atom_type_description
_atom_type_scat_dispersion_real
_atom_type_scat_dispersion_imag
_atom_type_scat_source
C C 0.0033 0.0016 'International Tables Vol C Tables 4.2.6.8 and 6.1.1.4'
H H 0.0000 0.0000 'International Tables Vol C Tables 4.2.6.8 and 6.1.1.4'
N N 0.0061 0.0033 'International Tables Vol C Tables 4.2.6.8 and 6.1.1.4'
Zn Zn 0.2839 1.4301 'International Tables Vol C Tables 4.2.6.8 and 6.1.1.4'
Br Br -0.2901 2.4595 'International Tables Vol C Tables 4.2.6.8 and 6.1.1.4'

loop_
_geom_angle_atom_site_label_1
_geom_angle_atom_site_label_2
_geom_angle_atom_site_label_3
_geom_angle
_geom_angle_site_symmetry_1
_geom_angle_site_symmetry_3
_geom_angle_publ_flag
N1 Zn1 N2 107.15(7) . 3_665 ?
N1 Zn1 N3 109.36(7) . 2_655 ?
N2 Zn1 N3 105.94(7) 3_665 2_655 ?
N1 Zn1 Br1 114.68(5) . . ?
N2 Zn1 Br1 112.59(5) 3_665 . ?
N3 Zn1 Br1 106.76(5) 2_655 . ?
C2 N1 N2 106.01(16) . . ?
C2 N1 Zn1 129.79(14) . . ?
N2 N1 Zn1 123.87(12) . . ?
C1 N2 N1 106.04(15) . . ?
C1 N2 Zn1 125.29(13) . 3_665 ?
N1 N2 Zn1 128.65(12) . 3_665 ?
C1 N3 C2 103.25(16) . . ?
C1 N3 Zn1 124.88(14) . 2_645 ?
C2 N3 Zn1 131.83(13) . 2_645 ?
N2 C1 N3 112.45(17) . . ?
N1 C2 N3 112.24(17) . . ?

loop_
_geom_bond_atom_site_label_1
_geom_bond_atom_site_label_2
_geom_bond_distance
_geom_bond_site_symmetry_2
_geom_bond_publ_flag
Br1 Zn1 2.3485(3) . ?
Zn1 N1 2.0012(17) . ?
Zn1 N2 2.0036(16) 3_665 ?
Zn1 N3 2.0060(16) 2_655 ?
N1 C2 1.322(2) . ?
N1 N2 1.379(2) . ?
N2 C1 1.320(2) . ?
N2 Zn1 2.0036(16) 3_665 ?
N3 C1 1.343(2) . ?
N3 C2 1.346(2) . ?
N3 Zn1 2.0060(16) 2_645 ?

loop_
_geom_torsion_atom_site_label_1
_geom_torsion_atom_site_label_2
_geom_torsion_atom_site_label_3
_geom_torsion_atom_site_label_4
_geom_torsion
_geom_torsion_site_symmetry_1
_geom_torsion_site_symmetry_2
_geom_torsion_site_symmetry_3
_geom_torsion_site_symmetry_4
_geom_torsion_publ_flag
N2 Zn1 N1 C2 178.64(17) 3_665 . . . ?
N3 Zn1 N1 C2 64.25(19) 2_655 . . . ?
Br1 Zn1 N1 C2 -55.61(19) . . . . ?
N2 Zn1 N1 N2 6.09(19) 3_665 . . . ?
N3 Zn1 N1 N2 -108.30(15) 2_655 . . . ?
Br1 Zn1 N1 N2 131.84(14) . . . . ?
C2 N1 N2 C1 0.1(2) . . . . ?
Zn1 N1 N2 C1 174.15(14) . . . . ?
C2 N1 N2 Zn1 178.49(14) . . . 3_665 ?
Zn1 N1 N2 Zn1 -7.5(2) . . . 3_665 ?
N1 N2 C1 N3 0.2(2) . . . . ?
Zn1 N2 C1 N3 -178.28(13) 3_665 . . . ?
C2 N3 C1 N2 -0.4(2) . . . . ?
Zn1 N3 C1 N2 -178.10(13) 2_645 . . . ?
N2 N1 C2 N3 -0.3(2) . . . . ?
Zn1 N1 C2 N3 -173.92(13) . . . . ?
C1 N3 C2 N1 0.4(2) . . . . ?
Zn1 N3 C2 N1 177.94(14) 2_645 . . . ?
